data_1503993
loop_
_publ_author_name
'Wang, Shaoyin'
'Zhu, Yuanxun'
'Wang, Yanguang'
'Lu, Ping'

_publ_section_title
;
 Synthesis of functionalized indenes via cascade reaction of aziridines
 and propargyl alcohols.
;
_journal_issue 12
_journal_name_full 'Organic letters'
_journal_page_first 2615
_journal_page_last 2618
_journal_paper_doi 10.1021/ol901033h
_journal_volume 11
_journal_year 2009
_chemical_formula_sum 'C36 H31 N O3 S'
_chemical_formula_weight 557.68
_chemical_name_systematic
; 
 ? 
;
_space_group_IT_number 14
_symmetry_cell_setting monoclinic
_symmetry_space_group_name_Hall '-P 2ybc'
_symmetry_space_group_name_H-M 'P 1 21/c 1'
_atom_sites_solution_hydrogens geom
_atom_sites_solution_primary direct
_atom_sites_solution_secondary difmap
_audit_creation_method SHELXL-97
_cell_angle_alpha 90.00
_cell_angle_beta 103.915(2)
_cell_angle_gamma 90.00
_cell_formula_units_Z 4
_cell_length_a 14.1643(18)
_cell_length_b 10.3010(13)
_cell_length_c 20.838(3)
_cell_measurement_reflns_used 2767
_cell_measurement_temperature 293(2)
_cell_measurement_theta_max 44.654
_cell_measurement_theta_min 4.941
_cell_volume 2951.2(7)
_computing_cell_refinement 'Bruker SMART'
_computing_data_collection 'Bruker SMART'
_computing_data_reduction 'Bruker SHELXTL'
_computing_molecular_graphics 'Bruker SHELXTL'
_computing_publication_material 'Bruker SHELXTL'
_computing_structure_refinement 'SHELXL-97 (Sheldrick, 1997)'
_computing_structure_solution 'SHELXS-97 (Sheldrick, 1990)'
_diffrn_ambient_temperature 293(2)
_diffrn_measured_fraction_theta_full 0.994
_diffrn_measured_fraction_theta_max 0.994
_diffrn_measurement_device_type 'CCD area detector'
_diffrn_measurement_method 'phi and omega scans'
_diffrn_radiation_monochromator graphite
_diffrn_radiation_source 'fine-focus sealed tube'
_diffrn_radiation_type MoK\a
_diffrn_radiation_wavelength 0.71073
_diffrn_reflns_av_R_equivalents 0.0611
_diffrn_reflns_av_sigmaI/netI 0.0705
_diffrn_reflns_limit_h_max 18
_diffrn_reflns_limit_h_min -18
_diffrn_reflns_limit_k_max 12
_diffrn_reflns_limit_k_min -13
_diffrn_reflns_limit_l_max 20
_diffrn_reflns_limit_l_min -26
_diffrn_reflns_number 16981
_diffrn_reflns_theta_full 27.00
_diffrn_reflns_theta_max 27.00
_diffrn_reflns_theta_min 2.01
_exptl_absorpt_coefficient_mu 0.147
_exptl_absorpt_correction_T_max 1.0000
_exptl_absorpt_correction_T_min 0.7881
_exptl_absorpt_correction_type empirical
_exptl_absorpt_process_details sadabs
_exptl_crystal_colour colorless
_exptl_crystal_density_diffrn 1.255
_exptl_crystal_density_method 'not measured'
_exptl_crystal_description prismatic
_exptl_crystal_F_000 1176
_exptl_crystal_size_max 0.500
_exptl_crystal_size_mid 0.407
_exptl_crystal_size_min 0.239
_refine_diff_density_max 0.230
_refine_diff_density_min -0.350
_refine_diff_density_rms 0.042
_refine_ls_extinction_coef 0.0057(6)
_refine_ls_extinction_expression Fc^*^=kFc[1+0.001xFc^2^\l^3^/sin(2\q)]^-1/4^
_refine_ls_extinction_method SHELXL
_refine_ls_goodness_of_fit_ref 0.874
_refine_ls_hydrogen_treatment mixed
_refine_ls_matrix_type full
_refine_ls_number_parameters 376
_refine_ls_number_reflns 6409
_refine_ls_number_restraints 1
_refine_ls_restrained_S_all 0.874
_refine_ls_R_factor_all 0.0967
_refine_ls_R_factor_gt 0.0545
_refine_ls_shift/su_max 0.000
_refine_ls_shift/su_mean 0.000
_refine_ls_structure_factor_coef Fsqd
_refine_ls_weighting_details 'calc w=1/[\s^2^(Fo^2^)+(0.0585P)^2^+0.0000P] where P=(Fo^2^+2Fc^2^)/3'
_refine_ls_weighting_scheme calc
_refine_ls_wR_factor_gt 0.1179
_refine_ls_wR_factor_ref 0.1330
_reflns_number_gt 3542
_reflns_number_total 6409
_reflns_threshold_expression >2sigma(I)
_cod_data_source_file ol901033h_si_003.cif
_cod_data_source_block cd28501
_cod_depositor_comments
;
The following automatic conversions were performed:

'_symmetry_cell_setting' value 'Monoclinic' changed to 'monoclinic'
according to /home/saulius/struct/CIF-dictionaries/cif_core.dic
dictionary named 'cif_core.dic' version 2.4.2 from 2011-04-26.

Automatic conversion script
Id: cif_fix_values 1715 2011-07-08 13:25:40Z adriana 
;
_cod_original_cell_volume 2951.2(6)
_cod_original_sg_symbol_H-M P2(1)/c
_cod_database_code 1503993

loop_
_symmetry_equiv_pos_as_xyz
'x, y, z'
'-x, y+1/2, -z+1/2'
'-x, -y, -z'
'x, -y-1/2, z-1/2'

loop_
_atom_site_label
_atom_site_type_symbol
_atom_site_fract_x
_atom_site_fract_y
_atom_site_fract_z
_atom_site_U_iso_or_equiv
_atom_site_adp_type
_atom_site_occupancy
_atom_site_symmetry_multiplicity
_atom_site_calc_flag
_atom_site_refinement_flags
S1 S 0.21984(4) 0.90381(7) 0.07439(4) 0.0758(2) Uani 1 1 d .
O1 O 0.21167(8) 0.59853(13) 0.19821(6) 0.0468(3) Uani 1 1 d .
O2 O 0.26069(12) 1.01651(19) 0.11127(11) 0.1078(7) Uani 1 1 d .
O3 O 0.22143(12) 0.8888(2) 0.00713(9) 0.1046(7) Uani 1 1 d .
N1 N 0.27894(14) 0.7803(2) 0.11250(11) 0.0654(5) Uani 1 1 d D
C1 C 0.18924(13) 0.46642(19) 0.17698(9) 0.0446(5) Uani 1 1 d .
C2 C 0.31128(13) 0.6376(2) 0.20977(9) 0.0471(5) Uani 1 1 d .
H2 H 0.3452 0.5814 0.1847 0.057 Uiso 1 1 calc R
C3 C 0.30981(15) 0.7758(2) 0.18422(10) 0.0608(6) Uani 1 1 d .
H3A H 0.2658 0.8275 0.2029 0.073 Uiso 1 1 calc R
H3B H 0.3744 0.8130 0.1985 0.073 Uiso 1 1 calc R
C4 C 0.36261(13) 0.63282(19) 0.28217(9) 0.0446(5) Uani 1 1 d .
C5 C 0.46314(14) 0.6242(2) 0.30036(11) 0.0630(6) Uani 1 1 d .
H5 H 0.4977 0.6173 0.2678 0.076 Uiso 1 1 calc R
C6 C 0.51254(17) 0.6256(2) 0.36572(14) 0.0776(7) Uani 1 1 d .
H6 H 0.5800 0.6199 0.3772 0.093 Uiso 1 1 calc R
C7 C 0.4626(2) 0.6352(3) 0.41357(12) 0.0794(8) Uani 1 1 d .
H7 H 0.4959 0.6363 0.4578 0.095 Uiso 1 1 calc R
C8 C 0.36324(19) 0.6434(2) 0.39676(11) 0.0717(7) Uani 1 1 d .
H8 H 0.3292 0.6498 0.4297 0.086 Uiso 1 1 calc R
C9 C 0.31365(14) 0.6423(2) 0.33149(10) 0.0552(6) Uani 1 1 d .
H9 H 0.2461 0.6479 0.3205 0.066 Uiso 1 1 calc R
C10 C 0.25078(14) 0.3748(2) 0.22290(9) 0.0481(5) Uani 1 1 d .
C11 C 0.30014(14) 0.3021(2) 0.26081(10) 0.0485(5) Uani 1 1 d .
C12 C 0.35892(13) 0.2142(2) 0.30777(9) 0.0450(5) Uani 1 1 d .
C13 C 0.42784(15) 0.2622(3) 0.36106(11) 0.0660(6) Uani 1 1 d .
H13 H 0.4370 0.3513 0.3668 0.079 Uiso 1 1 calc R
C14 C 0.48319(17) 0.1761(3) 0.40586(12) 0.0855(9) Uani 1 1 d .
H14 H 0.5301 0.2072 0.4418 0.103 Uiso 1 1 calc R
C15 C 0.4689(2) 0.0454(3) 0.39726(14) 0.0851(9) Uani 1 1 d .
H15 H 0.5054 -0.0118 0.4279 0.102 Uiso 1 1 calc R
C16 C 0.40203(19) -0.0017(3) 0.34441(14) 0.0819(8) Uani 1 1 d .
H16 H 0.3935 -0.0908 0.3385 0.098 Uiso 1 1 calc R
C17 C 0.34725(16) 0.0826(2) 0.29984(11) 0.0615(6) Uani 1 1 d .
H17 H 0.3015 0.0502 0.2637 0.074 Uiso 1 1 calc R
C18 C 0.08260(13) 0.4455(2) 0.17825(9) 0.0450(5) Uani 1 1 d .
C19 C 0.04374(15) 0.3222(2) 0.16859(10) 0.0613(6) Uani 1 1 d .
H19 H 0.0826 0.2532 0.1618 0.074 Uiso 1 1 calc R
C20 C -0.05249(16) 0.3003(3) 0.16899(11) 0.0699(7) Uani 1 1 d .
H20 H -0.0781 0.2169 0.1624 0.084 Uiso 1 1 calc R
C21 C -0.11020(16) 0.4015(3) 0.17905(11) 0.0652(7) Uani 1 1 d .
H21 H -0.1747 0.3867 0.1797 0.078 Uiso 1 1 calc R
C22 C -0.07273(14) 0.5240(3) 0.18816(10) 0.0596(6) Uani 1 1 d .
H22 H -0.1121 0.5925 0.1947 0.071 Uiso 1 1 calc R
C23 C 0.02407(14) 0.5472(2) 0.18783(9) 0.0516(5) Uani 1 1 d .
H23 H 0.0491 0.6310 0.1941 0.062 Uiso 1 1 calc R
C24 C 0.20316(14) 0.4530(2) 0.10689(9) 0.0482(5) Uani 1 1 d .
C25 C 0.14009(15) 0.5190(2) 0.05593(10) 0.0606(6) Uani 1 1 d .
H25 H 0.0860 0.5610 0.0640 0.073 Uiso 1 1 calc R
C26 C 0.15681(18) 0.5228(3) -0.00621(10) 0.0721(7) Uani 1 1 d .
H26 H 0.1147 0.5685 -0.0397 0.087 Uiso 1 1 calc R
C27 C 0.23560(18) 0.4593(3) -0.01925(11) 0.0731(7) Uani 1 1 d .
H27 H 0.2476 0.4634 -0.0612 0.088 Uiso 1 1 calc R
C28 C 0.29632(16) 0.3899(3) 0.03003(12) 0.0713(7) Uani 1 1 d .
H28 H 0.3487 0.3450 0.0212 0.086 Uiso 1 1 calc R
C29 C 0.27999(15) 0.3866(2) 0.09271(10) 0.0589(6) Uani 1 1 d .
H29 H 0.3214 0.3389 0.1257 0.071 Uiso 1 1 calc R
C30 C 0.09860(15) 0.8911(2) 0.07914(10) 0.0558(6) Uani 1 1 d .
C31 C 0.07177(18) 0.9348(2) 0.13534(11) 0.0695(7) Uani 1 1 d .
H31 H 0.1177 0.9729 0.1697 0.083 Uiso 1 1 calc R
C32 C -0.02208(18) 0.9217(2) 0.13991(11) 0.0706(7) Uani 1 1 d .
H32 H -0.0389 0.9491 0.1782 0.085 Uiso 1 1 calc R
C33 C -0.09255(16) 0.8689(2) 0.08956(11) 0.0572(6) Uani 1 1 d .
C34 C -0.06495(15) 0.8268(2) 0.03393(10) 0.0591(6) Uani 1 1 d .
H34 H -0.1113 0.7901 -0.0006 0.071 Uiso 1 1 calc R
C35 C 0.02934(15) 0.8378(2) 0.02841(10) 0.0581(6) Uani 1 1 d .
H35 H 0.0463 0.8091 -0.0096 0.070 Uiso 1 1 calc R
C36 C -0.19588(17) 0.8590(3) 0.09516(13) 0.0821(8) Uani 1 1 d .
H36A H -0.2066 0.9195 0.1277 0.123 Uiso 1 1 calc R
H36B H -0.2083 0.7724 0.1081 0.123 Uiso 1 1 calc R
H36C H -0.2390 0.8786 0.0532 0.123 Uiso 1 1 calc R
H1 H 0.267(2) 0.713(2) 0.0919(13) 0.105(12) Uiso 1 1 d D

loop_
_atom_site_aniso_label
_atom_site_aniso_U_11
_atom_site_aniso_U_22
_atom_site_aniso_U_33
_atom_site_aniso_U_23
_atom_site_aniso_U_13
_atom_site_aniso_U_12
S1 0.0628(4) 0.0752(5) 0.0911(5) 0.0393(4) 0.0220(3) -0.0009(3)
O1 0.0415(7) 0.0395(9) 0.0582(8) -0.0013(6) 0.0096(6) 0.0023(6)
O2 0.0792(11) 0.0653(14) 0.1674(19) 0.0319(13) 0.0069(12) -0.0239(11)
O3 0.0863(12) 0.150(2) 0.0911(13) 0.0688(12) 0.0469(10) 0.0274(12)
N1 0.0658(12) 0.0672(17) 0.0639(13) 0.0200(12) 0.0167(10) 0.0052(11)
C1 0.0496(11) 0.0372(13) 0.0460(11) 0.0008(9) 0.0092(9) 0.0032(9)
C2 0.0436(11) 0.0449(14) 0.0544(12) 0.0006(10) 0.0148(9) 0.0030(9)
C3 0.0601(12) 0.0544(16) 0.0662(15) 0.0074(12) 0.0118(11) -0.0053(11)
C4 0.0427(10) 0.0394(13) 0.0533(12) -0.0008(9) 0.0146(9) -0.0009(9)
C5 0.0461(12) 0.0713(18) 0.0728(15) -0.0015(12) 0.0165(11) -0.0001(11)
C6 0.0537(13) 0.078(2) 0.0899(19) 0.0008(15) -0.0054(14) -0.0024(13)
C7 0.0916(19) 0.075(2) 0.0599(15) -0.0008(13) -0.0059(15) -0.0170(15)
C8 0.0924(18) 0.0713(19) 0.0571(15) -0.0050(12) 0.0293(13) -0.0128(15)
C9 0.0504(11) 0.0584(16) 0.0603(14) -0.0028(11) 0.0200(10) -0.0009(11)
C10 0.0520(12) 0.0458(14) 0.0469(11) -0.0009(10) 0.0128(9) 0.0044(10)
C11 0.0516(11) 0.0437(14) 0.0502(12) -0.0003(10) 0.0123(9) 0.0032(10)
C12 0.0431(10) 0.0444(14) 0.0494(11) 0.0056(10) 0.0148(9) 0.0073(9)
C13 0.0665(14) 0.0595(17) 0.0652(15) -0.0027(12) 0.0023(12) 0.0054(12)
C14 0.0701(16) 0.115(3) 0.0621(16) -0.0003(17) -0.0036(12) 0.0117(17)
C15 0.0792(18) 0.089(3) 0.084(2) 0.0344(18) 0.0147(15) 0.0315(17)
C16 0.0869(18) 0.0507(18) 0.106(2) 0.0239(15) 0.0201(16) 0.0116(15)
C17 0.0626(13) 0.0482(16) 0.0713(15) 0.0082(12) 0.0112(11) 0.0015(11)
C18 0.0499(11) 0.0443(14) 0.0396(10) 0.0059(9) 0.0086(8) -0.0003(10)
C19 0.0622(13) 0.0486(16) 0.0730(15) 0.0033(12) 0.0159(11) -0.0010(11)
C20 0.0656(14) 0.0616(18) 0.0818(17) 0.0088(13) 0.0159(12) -0.0190(14)
C21 0.0510(12) 0.081(2) 0.0641(14) 0.0144(13) 0.0147(11) -0.0091(14)
C22 0.0489(12) 0.0732(19) 0.0583(14) 0.0067(12) 0.0163(10) 0.0057(12)
C23 0.0532(12) 0.0499(15) 0.0510(12) 0.0039(10) 0.0114(9) 0.0008(10)
C24 0.0508(11) 0.0456(14) 0.0470(11) -0.0010(10) 0.0097(9) -0.0031(10)
C25 0.0688(14) 0.0623(17) 0.0509(13) 0.0063(11) 0.0149(11) 0.0112(12)
C26 0.0864(17) 0.079(2) 0.0490(14) 0.0070(12) 0.0116(12) 0.0059(15)
C27 0.0786(16) 0.094(2) 0.0496(14) -0.0074(14) 0.0209(13) -0.0148(15)
C28 0.0574(13) 0.096(2) 0.0618(15) -0.0208(14) 0.0167(12) -0.0019(13)
C29 0.0529(12) 0.0711(17) 0.0505(13) -0.0093(11) 0.0082(10) 0.0050(11)
C30 0.0599(12) 0.0536(15) 0.0543(13) 0.0137(11) 0.0144(11) 0.0055(11)
C31 0.0752(16) 0.0682(19) 0.0599(15) -0.0081(12) 0.0062(12) 0.0022(13)
C32 0.0828(17) 0.0776(19) 0.0545(14) -0.0078(13) 0.0225(13) 0.0147(14)
C33 0.0677(14) 0.0480(15) 0.0596(14) 0.0080(11) 0.0225(11) 0.0089(11)
C34 0.0614(13) 0.0579(16) 0.0575(13) -0.0028(11) 0.0134(11) 0.0017(12)
C35 0.0681(14) 0.0610(16) 0.0472(12) 0.0043(11) 0.0176(11) 0.0091(12)
C36 0.0813(17) 0.078(2) 0.101(2) 0.0106(15) 0.0485(15) 0.0091(15)

loop_
_atom_type_symbol
_atom_type_description
_atom_type_scat_dispersion_real
_atom_type_scat_dispersion_imag
_atom_type_scat_source
C C 0.0033 0.0016 'International Tables Vol C Tables 4.2.6.8 and 6.1.1.4'
H H 0.0000 0.0000 'International Tables Vol C Tables 4.2.6.8 and 6.1.1.4'
N N 0.0061 0.0033 'International Tables Vol C Tables 4.2.6.8 and 6.1.1.4'
O O 0.0106 0.0060 'International Tables Vol C Tables 4.2.6.8 and 6.1.1.4'
S S 0.1246 0.1234 'International Tables Vol C Tables 4.2.6.8 and 6.1.1.4'

loop_
_geom_angle_atom_site_label_1
_geom_angle_atom_site_label_2
_geom_angle_atom_site_label_3
_geom_angle
O3 S1 O2 121.23(12)
O3 S1 N1 105.64(12)
O2 S1 N1 106.16(13)
O3 S1 C30 107.31(11)
O2 S1 C30 107.77(12)
N1 S1 C30 108.17(10)
C2 O1 C1 116.90(14)
C3 N1 S1 121.38(19)
C3 N1 H1 119(2)
S1 N1 H1 113(2)
O1 C1 C10 110.69(15)
O1 C1 C24 108.02(15)
C10 C1 C24 111.81(16)
O1 C1 C18 105.81(15)
C10 C1 C18 109.34(15)
C24 C1 C18 111.00(15)
O1 C2 C4 112.18(15)
O1 C2 C3 105.95(15)
C4 C2 C3 110.09(17)
O1 C2 H2 109.5
C4 C2 H2 109.5
C3 C2 H2 109.5
N1 C3 C2 111.47(19)
N1 C3 H3A 109.3
C2 C3 H3A 109.3
N1 C3 H3B 109.3
C2 C3 H3B 109.3
H3A C3 H3B 108.0
C9 C4 C5 118.04(19)
C9 C4 C2 122.44(17)
C5 C4 C2 119.45(18)
C6 C5 C4 121.0(2)
C6 C5 H5 119.5
C4 C5 H5 119.5
C7 C6 C5 119.8(2)
C7 C6 H6 120.1
C5 C6 H6 120.1
C6 C7 C8 120.1(2)
C6 C7 H7 119.9
C8 C7 H7 119.9
C7 C8 C9 120.2(2)
C7 C8 H8 119.9
C9 C8 H8 119.9
C8 C9 C4 120.8(2)
C8 C9 H9 119.6
C4 C9 H9 119.6
C11 C10 C1 178.9(2)
C10 C11 C12 178.9(2)
C17 C12 C13 119.5(2)
C17 C12 C11 120.39(19)
C13 C12 C11 120.1(2)
C12 C13 C14 119.2(2)
C12 C13 H13 120.4
C14 C13 H13 120.4
C15 C14 C13 120.0(2)
C15 C14 H14 120.0
C13 C14 H14 120.0
C16 C15 C14 120.7(2)
C16 C15 H15 119.6
C14 C15 H15 119.6
C15 C16 C17 119.7(3)
C15 C16 H16 120.2
C17 C16 H16 120.2
C16 C17 C12 120.9(2)
C16 C17 H17 119.6
C12 C17 H17 119.6
C23 C18 C19 119.18(18)
C23 C18 C1 121.68(18)
C19 C18 C1 119.13(18)
C18 C19 C20 120.5(2)
C18 C19 H19 119.7
C20 C19 H19 119.7
C21 C20 C19 120.1(2)
C21 C20 H20 120.0
C19 C20 H20 120.0
C22 C21 C20 119.9(2)
C22 C21 H21 120.1
C20 C21 H21 120.1
C21 C22 C23 120.6(2)
C21 C22 H22 119.7
C23 C22 H22 119.7
C18 C23 C22 119.8(2)
C18 C23 H23 120.1
C22 C23 H23 120.1
C29 C24 C25 118.37(19)
C29 C24 C1 122.77(18)
C25 C24 C1 118.66(18)
C26 C25 C24 120.7(2)
C26 C25 H25 119.7
C24 C25 H25 119.7
C25 C26 C27 120.4(2)
C25 C26 H26 119.8
C27 C26 H26 119.8
C28 C27 C26 119.5(2)
C28 C27 H27 120.3
C26 C27 H27 120.3
C27 C28 C29 120.3(2)
C27 C28 H28 119.9
C29 C28 H28 119.9
C24 C29 C28 120.8(2)
C24 C29 H29 119.6
C28 C29 H29 119.6
C35 C30 C31 119.3(2)
C35 C30 S1 121.08(17)
C31 C30 S1 119.64(18)
C32 C31 C30 119.7(2)
C32 C31 H31 120.1
C30 C31 H31 120.1
C31 C32 C33 121.9(2)
C31 C32 H32 119.1
C33 C32 H32 119.1
C32 C33 C34 117.7(2)
C32 C33 C36 120.7(2)
C34 C33 C36 121.5(2)
C35 C34 C33 121.5(2)
C35 C34 H34 119.2
C33 C34 H34 119.2
C30 C35 C34 119.9(2)
C30 C35 H35 120.1
C34 C35 H35 120.1
C33 C36 H36A 109.5
C33 C36 H36B 109.5
H36A C36 H36B 109.5
C33 C36 H36C 109.5
H36A C36 H36C 109.5
H36B C36 H36C 109.5

loop_
_geom_bond_atom_site_label_1
_geom_bond_atom_site_label_2
_geom_bond_distance
S1 O3 1.4156(19)
S1 O2 1.435(2)
S1 N1 1.622(2)
S1 C30 1.749(2)
O1 C2 1.431(2)
O1 C1 1.443(2)
N1 C3 1.454(3)
N1 H1 0.806(16)
C1 C10 1.471(3)
C1 C24 1.526(3)
C1 C18 1.532(3)
C2 C4 1.510(3)
C2 C3 1.518(3)
C2 H2 0.9800
C3 H3A 0.9700
C3 H3B 0.9700
C4 C9 1.374(3)
C4 C5 1.385(3)
C5 C6 1.374(3)
C5 H5 0.9300
C6 C7 1.358(4)
C6 H6 0.9300
C7 C8 1.368(3)
C7 H7 0.9300
C8 C9 1.373(3)
C8 H8 0.9300
C9 H9 0.9300
C10 C11 1.187(3)
C11 C12 1.442(3)
C12 C17 1.371(3)
C12 C13 1.382(3)
C13 C14 1.386(3)
C13 H13 0.9300
C14 C15 1.366(4)
C14 H14 0.9300
C15 C16 1.358(4)
C15 H15 0.9300
C16 C17 1.368(3)
C16 H16 0.9300
C17 H17 0.9300
C18 C23 1.380(3)
C18 C19 1.381(3)
C19 C20 1.384(3)
C19 H19 0.9300
C20 C21 1.372(3)
C20 H20 0.9300
C21 C22 1.364(3)
C21 H21 0.9300
C22 C23 1.393(3)
C22 H22 0.9300
C23 H23 0.9300
C24 C29 1.376(3)
C24 C25 1.390(3)
C25 C26 1.372(3)
C25 H25 0.9300
C26 C27 1.376(3)
C26 H26 0.9300
C27 C28 1.371(3)
C27 H27 0.9300
C28 C29 1.380(3)
C28 H28 0.9300
C29 H29 0.9300
C30 C35 1.372(3)
C30 C31 1.390(3)
C31 C32 1.362(3)
C31 H31 0.9300
C32 C33 1.374(3)
C32 H32 0.9300
C33 C34 1.379(3)
C33 C36 1.500(3)
C34 C35 1.372(3)
C34 H34 0.9300
C35 H35 0.9300
C36 H36A 0.9600
C36 H36B 0.9600
C36 H36C 0.9600

loop_
_geom_hbond_atom_site_label_D
_geom_hbond_atom_site_label_H
_geom_hbond_atom_site_label_A
_geom_hbond_distance_DH
_geom_hbond_distance_HA
_geom_hbond_distance_DA
_geom_hbond_angle_DHA
_geom_hbond_site_symmetry_A
C8 H8 O3 0.93 2.51 3.414(3) 165.3 4_576
C6 H6 O2 0.93 2.45 3.327(3) 156.4 2_645
N1 H1 O1 0.806(16) 2.79(3) 2.902(2) 90(2) .

loop_
_geom_torsion_atom_site_label_1
_geom_torsion_atom_site_label_2
_geom_torsion_atom_site_label_3
_geom_torsion_atom_site_label_4
_geom_torsion
O3 S1 N1 C3 167.18(17)
O2 S1 N1 C3 37.3(2)
C30 S1 N1 C3 -78.2(2)
C2 O1 C1 C10 53.60(19)
C2 O1 C1 C24 -69.11(18)
C2 O1 C1 C18 171.95(13)
C1 O1 C2 C4 -98.53(18)
C1 O1 C2 C3 141.30(16)
S1 N1 C3 C2 148.67(16)
O1 C2 C3 N1 -70.0(2)
C4 C2 C3 N1 168.44(16)
O1 C2 C4 C9 -24.5(3)
C3 C2 C4 C9 93.2(2)
O1 C2 C4 C5 158.33(19)
C3 C2 C4 C5 -83.9(2)
C9 C4 C5 C6 -0.3(3)
C2 C4 C5 C6 177.0(2)
C4 C5 C6 C7 0.2(4)
C5 C6 C7 C8 0.1(4)
C6 C7 C8 C9 -0.2(4)
C7 C8 C9 C4 0.0(4)
C5 C4 C9 C8 0.2(3)
C2 C4 C9 C8 -177.0(2)
O1 C1 C10 C11 45(11)
C24 C1 C10 C11 165(11)
C18 C1 C10 C11 -71(11)
C1 C10 C11 C12 31(20)
C10 C11 C12 C17 102(12)
C10 C11 C12 C13 -78(12)
C17 C12 C13 C14 -0.6(3)
C11 C12 C13 C14 179.61(19)
C12 C13 C14 C15 -0.4(3)
C13 C14 C15 C16 1.2(4)
C14 C15 C16 C17 -1.1(4)
C15 C16 C17 C12 0.0(4)
C13 C12 C17 C16 0.8(3)
C11 C12 C17 C16 -179.4(2)
O1 C1 C18 C23 9.4(2)
C10 C1 C18 C23 128.64(19)
C24 C1 C18 C23 -107.5(2)
O1 C1 C18 C19 -171.56(16)
C10 C1 C18 C19 -52.3(2)
C24 C1 C18 C19 71.5(2)
C23 C18 C19 C20 -0.5(3)
C1 C18 C19 C20 -179.54(18)
C18 C19 C20 C21 0.0(3)
C19 C20 C21 C22 0.5(3)
C20 C21 C22 C23 -0.5(3)
C19 C18 C23 C22 0.5(3)
C1 C18 C23 C22 179.55(16)
C21 C22 C23 C18 0.0(3)
O1 C1 C24 C29 107.5(2)
C10 C1 C24 C29 -14.6(3)
C18 C1 C24 C29 -137.0(2)
O1 C1 C24 C25 -67.3(2)
C10 C1 C24 C25 170.67(18)
C18 C1 C24 C25 48.3(2)
C29 C24 C25 C26 -3.0(3)
C1 C24 C25 C26 172.0(2)
C24 C25 C26 C27 1.1(4)
C25 C26 C27 C28 1.3(4)
C26 C27 C28 C29 -1.7(4)
C25 C24 C29 C28 2.6(3)
C1 C24 C29 C28 -172.13(19)
C27 C28 C29 C24 -0.3(3)
O3 S1 C30 C35 17.1(2)
O2 S1 C30 C35 149.19(18)
N1 S1 C30 C35 -96.4(2)
O3 S1 C30 C31 -163.33(18)
O2 S1 C30 C31 -31.3(2)
N1 S1 C30 C31 83.1(2)
C35 C30 C31 C32 1.4(4)
S1 C30 C31 C32 -178.15(18)
C30 C31 C32 C33 -1.7(4)
C31 C32 C33 C34 1.2(4)
C31 C32 C33 C36 -178.3(2)
C32 C33 C34 C35 -0.5(3)
C36 C33 C34 C35 179.0(2)
C31 C30 C35 C34 -0.7(3)
S1 C30 C35 C34 178.82(17)
C33 C34 C35 C30 0.3(3)
